data_7159487
loop_
_publ_author_name
'Pandey, Krishna'
'Bhatia, Prachi'
'Mohammad, Khwaja'
'Ghule, Vikas D.'
'Kumar, Dheeraj'

_publ_section_title
;
 Polynitro-functionalized 4-phenyl-1<i>H</i>-pyrazoles as heat-resistant
 explosives.
;
_journal_issue 32
_journal_name_full 'Organic &amp; biomolecular chemistry'
_journal_page_first 6604
_journal_page_last 6616
_journal_paper_doi 10.1039/d3ob00949a
_journal_volume 21
_journal_year 2023
_chemical_formula_moiety 'C10 H4 N7 O11, 2(H2 O), C3 H7 N8'
_chemical_formula_sum 'C13 H15 N15 O13'
_chemical_formula_weight 589.40
_space_group_crystal_system monoclinic
_space_group_IT_number 14
_space_group_name_Hall '-P 2ybc'
_space_group_name_H-M_alt 'P 1 21/c 1'
_atom_sites_solution_hydrogens mixed
_audit_creation_date 2023-06-15
_audit_creation_method
;
Olex2 1.5
(compiled 2023.03.06 svn.rbb2c1857 for OlexSys, GUI svn.r6748)
;
_audit_update_record
;
2023-06-15 deposited with the CCDC.	2023-07-20 downloaded from the CCDC.
;
_cell_angle_alpha 90
_cell_angle_beta 96.1480(10)
_cell_angle_gamma 90
_cell_formula_units_Z 4
_cell_length_a 13.2504(7)
_cell_length_b 22.4474(12)
_cell_length_c 7.5543(4)
_cell_measurement_reflns_used 9808
_cell_measurement_temperature 150.00
_cell_measurement_theta_max 26.925
_cell_measurement_theta_min 2.384
_cell_volume 2234.0(2)
_computing_cell_refinement 'SAINT V8.40B (?, 2016)'
_computing_data_reduction 'SAINT V8.40B (?, 2016)'
_computing_molecular_graphics 'Olex2 1.5 (Dolomanov et al., 2009)'
_computing_publication_material 'Olex2 1.5 (Dolomanov et al., 2009)'
_computing_structure_refinement 'SHELXL 2019/3 (Sheldrick, 2015)'
_computing_structure_solution 'SHELXT 2018/2 (Sheldrick, 2018)'
_diffrn_ambient_temperature 150.00
_diffrn_measured_fraction_theta_full 0.999
_diffrn_measured_fraction_theta_max 0.998
_diffrn_measurement_device_type 'Bruker D8 QUEST Photon III C7'
_diffrn_radiation_type MoK\a
_diffrn_radiation_wavelength 0.71073
_diffrn_reflns_av_R_equivalents 0.0772
_diffrn_reflns_av_unetI/netI 0.0236
_diffrn_reflns_Laue_measured_fraction_full 0.999
_diffrn_reflns_Laue_measured_fraction_max 0.998
_diffrn_reflns_limit_h_max 17
_diffrn_reflns_limit_h_min -17
_diffrn_reflns_limit_k_max 28
_diffrn_reflns_limit_k_min -28
_diffrn_reflns_limit_l_max 9
_diffrn_reflns_limit_l_min -9
_diffrn_reflns_number 154320
_diffrn_reflns_point_group_measured_fraction_full 0.999
_diffrn_reflns_point_group_measured_fraction_max 0.998
_diffrn_reflns_theta_full 25.242
_diffrn_reflns_theta_max 27.258
_diffrn_reflns_theta_min 1.792
_exptl_absorpt_coefficient_mu 0.157
_exptl_absorpt_correction_T_max 0.7438
_exptl_absorpt_correction_T_min 0.7251
_exptl_absorpt_correction_type multi-scan
_exptl_absorpt_process_details
;
SADABS-2016/2 (Bruker,2016/2) was used for absorption correction.
wR2(int) was 0.1262 before and 0.0651 after correction.
The Ratio of minimum to maximum transmission is 0.9749.
The \l/2 correction factor is Not present.
;
_exptl_crystal_colour 'Clear Light Yellow'
_exptl_crystal_density_diffrn 1.752
_exptl_crystal_description block
_exptl_crystal_F_000 1208
_exptl_crystal_recrystallization_method 'Re-crystallisation from solvent: Acetonitrile water'
_exptl_crystal_size_max 0.08
_exptl_crystal_size_mid 0.03
_exptl_crystal_size_min 0.02
_refine_diff_density_max 0.526
_refine_diff_density_min -0.339
_refine_diff_density_rms 0.057
_refine_ls_extinction_method none
_refine_ls_goodness_of_fit_ref 1.038
_refine_ls_hydrogen_treatment mixed
_refine_ls_matrix_type full
_refine_ls_number_parameters 383
_refine_ls_number_reflns 5004
_refine_ls_number_restraints 0
_refine_ls_restrained_S_all 1.038
_refine_ls_R_factor_all 0.0561
_refine_ls_R_factor_gt 0.0459
_refine_ls_shift/su_max 0.000
_refine_ls_shift/su_mean 0.000
_refine_ls_structure_factor_coef Fsqd
_refine_ls_weighting_details 'w=1/[\s^2^(Fo^2^)+(0.0461P)^2^+2.3042P] where P=(Fo^2^+2Fc^2^)/3'
_refine_ls_weighting_scheme calc
_refine_ls_wR_factor_gt 0.1099
_refine_ls_wR_factor_ref 0.1164
_reflns_Friedel_coverage 0.000
_reflns_number_gt 4218
_reflns_number_total 5004
_reflns_threshold_expression 'I > 2\s(I)'
_cod_data_source_file d3ob00949a2.cif
_cod_data_source_block dk_kp_hncptot_0016_0ma
_cod_depositor_comments 'Adding full bibliography for 7159486--7159487.cif.'
_cod_database_code 7159487
_shelx_shelxl_version_number 2019/3
_shelx_space_group_comment
;
The symmetry employed for this shelxl refinement is uniquely defined
by the following loop, which should always be used as a source of
symmetry information in preference to the above space-group names.
They are only intended as comments.
;
_exptl_absorpt_special_details block
_olex2_refinement_description
;
1. Fixed Uiso
 At 1.2 times of:
  All C(H) groups, All N(H) groups, All N(H,H) groups
 At 1.5 times of:
  All C(H,H,H) groups, All O(H) groups, All O(H,H) groups
2.a Free rotating group:
 O13(H13C,H13D), O12(H12A)
2.b Rotating group:
 N15(H15A,H15B), N13(H13A,H13B)
2.c Aromatic/amide H refined with riding coordinates:
 N8(H8), C9(H9)
2.d X=CH2 refined with riding coordinates:
 N14(H14A,H14B)
2.e Idealised Me refined as rotating group:
 C1(H1A,H1B,H1C)
;
_olex2_submission_special_instructions 'No special instructions were received'

loop_
_space_group_symop_operation_xyz
'x, y, z'
'-x, y+1/2, -z+1/2'
'-x, -y, -z'
'x, -y-1/2, z-1/2'

loop_
_atom_site_label
_atom_site_type_symbol
_atom_site_fract_x
_atom_site_fract_y
_atom_site_fract_z
_atom_site_U_iso_or_equiv
_atom_site_adp_type
_atom_site_occupancy
_atom_site_site_symmetry_order
_atom_site_calc_flag
_atom_site_refinement_flags_posn
_atom_site_refinement_flags_adp
_atom_site_refinement_flags_occupancy
_atom_site_disorder_assembly
_atom_site_disorder_group
O001 O 0.17167(9) 0.53024(6) 0.61476(17) 0.0212(3) Uani 1 1 d . . . . .
O3 O 0.56297(11) 0.53167(7) 0.62235(19) 0.0299(3) Uani 1 1 d . . . . .
O13 O 0.08378(12) 0.28250(7) 0.7590(2) 0.0343(4) Uani 1 1 d G . . . .
H13C H 0.074198 0.309911 0.677509 0.051 Uiso 1 1 d G U . . .
H13D H 0.111637 0.253191 0.706639 0.051 Uiso 1 1 d G U . . .
O9 O 0.24530(12) 0.44885(7) 1.10138(19) 0.0337(4) Uani 1 1 d . . . . .
O10 O 0.51859(12) 0.57955(7) 1.21184(19) 0.0346(4) Uani 1 1 d . . . . .
O8 O 0.16654(12) 0.43742(7) 0.8405(2) 0.0379(4) Uani 1 1 d . . . . .
O4 O 0.68881(11) 0.57239(8) 0.5038(2) 0.0362(4) Uani 1 1 d . . . . .
O6 O 0.29318(14) 0.58347(7) 0.35503(19) 0.0370(4) Uani 1 1 d . . . . .
O1 O 0.35130(12) 0.72144(7) 0.8481(2) 0.0359(4) Uani 1 1 d . . . . .
O11 O 0.58432(11) 0.62526(8) 1.0007(2) 0.0369(4) Uani 1 1 d . . . . .
N10 N -0.00464(11) 0.41843(7) 0.2203(2) 0.0187(3) Uani 1 1 d . . . . .
N8 N 0.08248(12) 0.42907(7) 0.4698(2) 0.0225(3) Uani 1 1 d . . . . .
H8 H 0.124662 0.444173 0.556074 0.027 Uiso 1 1 calc R U . . .
N11 N -0.06929(12) 0.41747(7) 0.0610(2) 0.0210(3) Uani 1 1 d . . . . .
N6 N 0.22817(12) 0.46401(7) 0.9446(2) 0.0225(3) Uani 1 1 d . . . . .
N12 N -0.08203(12) 0.33408(7) 0.2261(2) 0.0227(3) Uani 1 1 d . . . . .
N5 N 0.29170(11) 0.61235(7) 0.4899(2) 0.0202(3) Uani 1 1 d . . . . .
O12 O 0.15920(15) 0.31961(8) 1.1011(2) 0.0417(4) Uani 1 1 d G . . . .
H12A H 0.135171 0.312955 0.991202 0.062 Uiso 1 1 d G U . . .
N9 N 0.03902(12) 0.37232(7) 0.4788(2) 0.0232(3) Uani 1 1 d . . . . .
O5 O 0.25835(14) 0.66310(7) 0.4921(2) 0.0410(4) Uani 1 1 d . . . . .
N7 N 0.51695(12) 0.59524(7) 1.0561(2) 0.0229(3) Uani 1 1 d . . . . .
O2 O 0.41478(14) 0.79922(7) 0.7306(2) 0.0425(4) Uani 1 1 d . . . . .
N14 N 0.07679(13) 0.51305(7) 0.2764(2) 0.0258(4) Uani 1 1 d . . . . .
H14A H 0.115118 0.535098 0.352899 0.031 Uiso 1 1 calc R U . . .
H14B H 0.053680 0.527727 0.171800 0.031 Uiso 1 1 calc R U . . .
N4 N 0.60873(12) 0.57456(8) 0.5708(2) 0.0250(4) Uani 1 1 d . . . . .
N15 N -0.18249(13) 0.34064(8) -0.0499(2) 0.0276(4) Uani 1 1 d . . . . .
H15A H -0.225617 0.319336 0.004466 0.033 Uiso 1 1 d R U . . .
H15B H -0.215428 0.369077 -0.112103 0.033 Uiso 1 1 d R U . . .
N3 N 0.40966(13) 0.74550(8) 0.7559(2) 0.0273(4) Uani 1 1 d . . . . .
N1 N 0.60476(12) 0.68426(8) 0.5437(2) 0.0270(4) Uani 1 1 d . . . . .
N13 N -0.11623(13) 0.27704(7) 0.2610(3) 0.0299(4) Uani 1 1 d . . . . .
H13A H -0.063847 0.252835 0.277070 0.036 Uiso 1 1 d R U . . .
H13B H -0.147689 0.277815 0.357836 0.036 Uiso 1 1 d R U . . .
N2 N 0.55210(13) 0.73081(8) 0.5925(2) 0.0290(4) Uani 1 1 d . . . . .
C11 C 0.05405(13) 0.45812(8) 0.3182(2) 0.0197(4) Uani 1 1 d . . . . .
C7 C 0.25257(13) 0.54022(8) 0.7118(2) 0.0177(4) Uani 1 1 d . . . . .
C12 C -0.01329(13) 0.36961(8) 0.3227(2) 0.0201(4) Uani 1 1 d . . . . .
C8 C 0.28480(13) 0.51343(8) 0.8810(2) 0.0192(4) Uani 1 1 d . . . . .
C13 C -0.11375(14) 0.36523(8) 0.0716(2) 0.0211(4) Uani 1 1 d . . . . .
C10 C 0.43063(13) 0.57681(8) 0.9329(2) 0.0192(4) Uani 1 1 d . . . . .
C3 C 0.48121(13) 0.64457(8) 0.6836(2) 0.0201(4) Uani 1 1 d . . . . .
C5 C 0.41200(13) 0.60222(8) 0.7612(2) 0.0185(4) Uani 1 1 d . . . . .
C6 C 0.32405(13) 0.58419(8) 0.6626(2) 0.0184(4) Uani 1 1 d . . . . .
C2 C 0.56432(14) 0.63207(9) 0.5949(2) 0.0219(4) Uani 1 1 d . . . . .
C9 C 0.36814(13) 0.53351(8) 0.9909(2) 0.0196(4) Uani 1 1 d . . . . .
H9 H 0.382366 0.517336 1.107127 0.024 Uiso 1 1 calc R U . . .
C4 C 0.47908(14) 0.70674(9) 0.6768(3) 0.0233(4) Uani 1 1 d . . . . .
C1 C 0.69085(17) 0.69541(12) 0.4404(3) 0.0394(5) Uani 1 1 d . . . . .
H1A H 0.678404 0.675806 0.324155 0.059 Uiso 1 1 calc R U . . .
H1B H 0.753119 0.679459 0.504871 0.059 Uiso 1 1 calc R U . . .
H1C H 0.698375 0.738392 0.423193 0.059 Uiso 1 1 calc R U . . .
H12B H 0.184(3) 0.3543(17) 1.112(5) 0.078(12) Uiso 1 1 d . . . . .

loop_
_atom_site_aniso_label
_atom_site_aniso_U_11
_atom_site_aniso_U_22
_atom_site_aniso_U_33
_atom_site_aniso_U_23
_atom_site_aniso_U_13
_atom_site_aniso_U_12
O001 0.0179(6) 0.0250(7) 0.0200(6) 0.0000(5) -0.0014(5) -0.0028(5)
O3 0.0299(7) 0.0279(8) 0.0313(8) 0.0000(6) 0.0003(6) 0.0035(6)
O13 0.0417(9) 0.0309(8) 0.0303(8) 0.0046(6) 0.0043(7) 0.0003(7)
O9 0.0404(8) 0.0401(9) 0.0202(7) 0.0078(6) 0.0009(6) -0.0102(7)
O10 0.0378(8) 0.0428(9) 0.0207(7) 0.0027(6) -0.0091(6) -0.0077(7)
O8 0.0395(9) 0.0409(9) 0.0303(8) 0.0094(7) -0.0105(7) -0.0208(7)
O4 0.0247(7) 0.0522(10) 0.0327(8) 0.0001(7) 0.0076(6) 0.0099(7)
O6 0.0599(10) 0.0321(8) 0.0184(7) -0.0027(6) 0.0004(7) 0.0059(7)
O1 0.0325(8) 0.0315(8) 0.0459(9) -0.0078(7) 0.0149(7) -0.0053(6)
O11 0.0254(7) 0.0539(10) 0.0300(8) 0.0020(7) -0.0036(6) -0.0150(7)
N10 0.0186(7) 0.0205(8) 0.0165(7) 0.0006(6) 0.0001(6) -0.0012(6)
N8 0.0213(8) 0.0244(8) 0.0206(8) 0.0021(6) -0.0030(6) -0.0044(6)
N11 0.0223(7) 0.0234(8) 0.0163(7) 0.0003(6) -0.0020(6) -0.0017(6)
N6 0.0207(7) 0.0261(9) 0.0209(8) 0.0025(6) 0.0026(6) -0.0010(6)
N12 0.0237(8) 0.0190(8) 0.0242(8) 0.0016(6) -0.0019(6) -0.0029(6)
N5 0.0188(7) 0.0226(8) 0.0188(8) 0.0011(6) -0.0003(6) -0.0036(6)
O12 0.0603(11) 0.0325(9) 0.0329(9) 0.0029(7) 0.0084(8) -0.0021(8)
N9 0.0235(8) 0.0210(8) 0.0242(8) 0.0026(6) -0.0018(6) -0.0034(6)
O5 0.0604(11) 0.0315(9) 0.0309(8) 0.0059(7) 0.0044(7) 0.0181(8)
N7 0.0208(8) 0.0256(8) 0.0212(8) -0.0019(6) -0.0025(6) 0.0024(6)
O2 0.0613(11) 0.0236(8) 0.0445(10) 0.0011(7) 0.0141(8) 0.0045(7)
N14 0.0300(9) 0.0249(9) 0.0210(8) 0.0022(7) -0.0044(7) -0.0089(7)
N4 0.0200(8) 0.0356(10) 0.0188(8) -0.0007(7) -0.0014(6) 0.0022(7)
N15 0.0279(9) 0.0272(9) 0.0264(9) -0.0015(7) -0.0039(7) -0.0035(7)
N3 0.0307(9) 0.0250(9) 0.0255(9) -0.0041(7) 0.0000(7) 0.0003(7)
N1 0.0200(8) 0.0337(10) 0.0273(9) 0.0033(7) 0.0030(7) -0.0054(7)
N13 0.0286(9) 0.0192(8) 0.0408(10) 0.0052(7) -0.0008(8) -0.0050(7)
N2 0.0295(9) 0.0275(9) 0.0296(9) -0.0010(7) 0.0021(7) -0.0044(7)
C11 0.0178(8) 0.0222(9) 0.0187(8) -0.0004(7) 0.0005(7) -0.0004(7)
C7 0.0170(8) 0.0187(9) 0.0176(8) -0.0021(7) 0.0022(6) 0.0010(6)
C12 0.0202(8) 0.0190(9) 0.0212(9) 0.0011(7) 0.0025(7) 0.0003(7)
C8 0.0191(8) 0.0200(9) 0.0186(8) -0.0003(7) 0.0031(7) 0.0000(7)
C13 0.0197(8) 0.0232(9) 0.0202(9) -0.0004(7) 0.0009(7) 0.0005(7)
C10 0.0166(8) 0.0223(9) 0.0181(9) -0.0029(7) -0.0015(7) 0.0013(7)
C3 0.0176(8) 0.0242(9) 0.0175(8) 0.0000(7) -0.0024(7) -0.0029(7)
C5 0.0178(8) 0.0187(9) 0.0188(8) -0.0020(7) 0.0008(7) -0.0004(6)
C6 0.0193(8) 0.0204(9) 0.0152(8) 0.0002(7) -0.0001(7) 0.0003(7)
C2 0.0189(8) 0.0265(10) 0.0197(9) -0.0004(7) -0.0007(7) -0.0032(7)
C9 0.0203(8) 0.0215(9) 0.0169(8) 0.0007(7) 0.0012(7) 0.0033(7)
C4 0.0235(9) 0.0241(10) 0.0217(9) -0.0009(7) -0.0002(7) -0.0032(7)
C1 0.0301(11) 0.0458(14) 0.0442(13) 0.0073(11) 0.0135(10) -0.0049(10)

loop_
_atom_type_symbol
_atom_type_description
_atom_type_scat_dispersion_real
_atom_type_scat_dispersion_imag
_atom_type_scat_source
C C 0.0033 0.0016 'International Tables Vol C Tables 4.2.6.8 and 6.1.1.4'
H H 0.0000 0.0000 'International Tables Vol C Tables 4.2.6.8 and 6.1.1.4'
N N 0.0061 0.0033 'International Tables Vol C Tables 4.2.6.8 and 6.1.1.4'
O O 0.0106 0.0060 'International Tables Vol C Tables 4.2.6.8 and 6.1.1.4'

loop_
_geom_angle_atom_site_label_1
_geom_angle_atom_site_label_2
_geom_angle_atom_site_label_3
_geom_angle
_geom_angle_site_symmetry_1
_geom_angle_site_symmetry_3
_geom_angle_publ_flag
H13C O13 H13D 104.5 . . ?
C11 N10 N11 138.10(16) . . ?
C11 N10 C12 107.48(15) . . ?
C12 N10 N11 113.40(15) . . ?
N9 N8 H8 123.0 . . ?
C11 N8 H8 123.0 . . ?
C11 N8 N9 113.92(15) . . ?
C13 N11 N10 101.42(14) . . ?
O9 N6 C8 118.83(15) . . ?
O8 N6 O9 121.62(16) . . ?
O8 N6 C8 119.52(15) . . ?
C12 N12 N13 130.49(16) . . ?
C12 N12 C13 106.30(15) . . ?
C13 N12 N13 123.18(15) . . ?
O6 N5 O5 123.31(16) . . ?
O6 N5 C6 119.15(16) . . ?
O5 N5 C6 117.37(15) . . ?
H12A O12 H12B 110.7 . . ?
C12 N9 N8 100.35(15) . . ?
O10 N7 O11 123.09(16) . . ?
O10 N7 C10 117.63(16) . . ?
O11 N7 C10 119.28(16) . . ?
H14A N14 H14B 120.0 . . ?
C11 N14 H14A 120.0 . . ?
C11 N14 H14B 120.0 . . ?
O3 N4 O4 125.55(18) . . ?
O3 N4 C2 116.25(16) . . ?
O4 N4 C2 118.19(17) . . ?
H15A N15 H15B 109.5 . . ?
C13 N15 H15A 109.4 . . ?
C13 N15 H15B 109.2 . . ?
O1 N3 O2 125.06(18) . . ?
O1 N3 C4 116.16(17) . . ?
O2 N3 C4 118.75(18) . . ?
N2 N1 C2 111.30(16) . . ?
N2 N1 C1 118.23(18) . . ?
C2 N1 C1 130.40(19) . . ?
N12 N13 H13A 109.0 . . ?
N12 N13 H13B 109.4 . . ?
H13A N13 H13B 109.5 . . ?
C4 N2 N1 104.12(16) . . ?
N8 C11 N10 103.90(16) . . ?
N14 C11 N10 128.32(17) . . ?
N14 C11 N8 127.77(17) . . ?
O001 C7 C8 126.92(16) . . ?
O001 C7 C6 121.04(16) . . ?
C8 C7 C6 112.00(15) . . ?
N10 C12 N12 105.10(15) . . ?
N9 C12 N10 114.20(16) . . ?
N9 C12 N12 140.55(18) . . ?
C7 C8 N6 120.02(15) . . ?
C9 C8 N6 117.28(16) . . ?
C9 C8 C7 122.68(17) . . ?
N11 C13 N12 113.72(16) . . ?
N11 C13 N15 126.87(17) . . ?
N15 C13 N12 119.41(17) . . ?
C5 C10 N7 121.32(16) . . ?
C9 C10 N7 117.08(16) . . ?
C9 C10 C5 121.60(16) . . ?
C2 C3 C5 128.42(17) . . ?
C2 C3 C4 101.51(17) . . ?
C4 C3 C5 130.06(17) . . ?
C10 C5 C3 124.47(15) . . ?
C6 C5 C10 115.65(16) . . ?
C6 C5 C3 119.87(16) . . ?
C7 C6 N5 112.64(14) . . ?
C5 C6 N5 120.23(16) . . ?
C5 C6 C7 127.08(16) . . ?
N1 C2 N4 123.89(17) . . ?
N1 C2 C3 108.80(17) . . ?
C3 C2 N4 127.12(17) . . ?
C8 C9 H9 119.8 . . ?
C10 C9 C8 120.45(17) . . ?
C10 C9 H9 119.8 . . ?
N2 C4 N3 118.89(18) . . ?
N2 C4 C3 114.27(18) . . ?
C3 C4 N3 126.79(18) . . ?
N1 C1 H1A 109.5 . . ?
N1 C1 H1B 109.5 . . ?
N1 C1 H1C 109.5 . . ?
H1A C1 H1B 109.5 . . ?
H1A C1 H1C 109.5 . . ?
H1B C1 H1C 109.5 . . ?

loop_
_geom_bond_atom_site_label_1
_geom_bond_atom_site_label_2
_geom_bond_distance
_geom_bond_site_symmetry_2
_geom_bond_publ_flag
O001 C7 1.252(2) . ?
O3 N4 1.224(2) . ?
O13 H13C 0.8698 . ?
O13 H13D 0.8699 . ?
O9 N6 1.230(2) . ?
O10 N7 1.226(2) . ?
O8 N6 1.226(2) . ?
O4 N4 1.225(2) . ?
O6 N5 1.209(2) . ?
O1 N3 1.220(2) . ?
O11 N7 1.227(2) . ?
N10 N11 1.401(2) . ?
N10 C11 1.350(2) . ?
N10 C12 1.354(2) . ?
N8 H8 0.8800 . ?
N8 N9 1.403(2) . ?
N8 C11 1.336(2) . ?
N11 C13 1.319(2) . ?
N6 C8 1.450(2) . ?
N12 N13 1.393(2) . ?
N12 C12 1.362(2) . ?
N12 C13 1.387(2) . ?
N5 O5 1.223(2) . ?
N5 C6 1.472(2) . ?
O12 H12A 0.8698 . ?
O12 H12B 0.85(4) . ?
N9 C12 1.303(2) . ?
N7 C10 1.455(2) . ?
O2 N3 1.224(2) . ?
N14 H14A 0.8800 . ?
N14 H14B 0.8800 . ?
N14 C11 1.316(2) . ?
N4 C2 1.438(3) . ?
N15 H15A 0.8800 . ?
N15 H15B 0.8802 . ?
N15 C13 1.341(2) . ?
N3 C4 1.442(3) . ?
N1 N2 1.330(2) . ?
N1 C2 1.362(2) . ?
N1 C1 1.471(3) . ?
N13 H13A 0.8796 . ?
N13 H13B 0.8803 . ?
N2 C4 1.329(3) . ?
C7 C8 1.436(2) . ?
C7 C6 1.444(2) . ?
C8 C9 1.384(2) . ?
C10 C5 1.414(2) . ?
C10 C9 1.378(3) . ?
C3 C5 1.484(3) . ?
C3 C2 1.378(3) . ?
C3 C4 1.397(3) . ?
C5 C6 1.375(2) . ?
C9 H9 0.9500 . ?
C1 H1A 0.9800 . ?
C1 H1B 0.9800 . ?
C1 H1C 0.9800 . ?

loop_
_geom_torsion_atom_site_label_1
_geom_torsion_atom_site_label_2
_geom_torsion_atom_site_label_3
_geom_torsion_atom_site_label_4
_geom_torsion
_geom_torsion_site_symmetry_1
_geom_torsion_site_symmetry_2
_geom_torsion_site_symmetry_3
_geom_torsion_site_symmetry_4
_geom_torsion_publ_flag
O001 C7 C8 N6 8.6(3) . . . . ?
O001 C7 C8 C9 -170.14(18) . . . . ?
O001 C7 C6 N5 -1.8(2) . . . . ?
O001 C7 C6 C5 175.56(18) . . . . ?
O3 N4 C2 N1 -179.41(17) . . . . ?
O3 N4 C2 C3 6.3(3) . . . . ?
O9 N6 C8 C7 -166.90(17) . . . . ?
O9 N6 C8 C9 11.9(3) . . . . ?
O10 N7 C10 C5 167.28(17) . . . . ?
O10 N7 C10 C9 -12.8(2) . . . . ?
O8 N6 C8 C7 15.0(3) . . . . ?
O8 N6 C8 C9 -166.19(18) . . . . ?
O4 N4 C2 N1 1.6(3) . . . . ?
O4 N4 C2 C3 -172.67(18) . . . . ?
O6 N5 C6 C7 -70.7(2) . . . . ?
O6 N5 C6 C5 111.7(2) . . . . ?
O1 N3 C4 N2 -172.24(18) . . . . ?
O1 N3 C4 C3 5.2(3) . . . . ?
O11 N7 C10 C5 -12.9(3) . . . . ?
O11 N7 C10 C9 166.96(18) . . . . ?
N10 N11 C13 N12 0.5(2) . . . . ?
N10 N11 C13 N15 -178.46(19) . . . . ?
N8 N9 C12 N10 0.8(2) . . . . ?
N8 N9 C12 N12 -173.6(2) . . . . ?
N11 N10 C11 N8 170.93(19) . . . . ?
N11 N10 C11 N14 -8.0(4) . . . . ?
N11 N10 C12 N12 2.6(2) . . . . ?
N11 N10 C12 N9 -173.73(16) . . . . ?
N6 C8 C9 C10 174.37(16) . . . . ?
N9 N8 C11 N10 -3.6(2) . . . . ?
N9 N8 C11 N14 175.26(18) . . . . ?
O5 N5 C6 C7 104.75(19) . . . . ?
O5 N5 C6 C5 -72.8(2) . . . . ?
N7 C10 C5 C3 6.1(3) . . . . ?
N7 C10 C5 C6 -175.44(16) . . . . ?
N7 C10 C9 C8 -179.65(16) . . . . ?
O2 N3 C4 N2 6.0(3) . . . . ?
O2 N3 C4 C3 -176.58(19) . . . . ?
N1 N2 C4 N3 177.07(16) . . . . ?
N1 N2 C4 C3 -0.7(2) . . . . ?
N13 N12 C12 N10 176.12(18) . . . . ?
N13 N12 C12 N9 -9.1(4) . . . . ?
N13 N12 C13 N11 -177.37(17) . . . . ?
N13 N12 C13 N15 1.7(3) . . . . ?
N2 N1 C2 N4 -175.83(17) . . . . ?
N2 N1 C2 C3 -0.6(2) . . . . ?
C11 N10 N11 C13 -168.5(2) . . . . ?
C11 N10 C12 N12 173.25(15) . . . . ?
C11 N10 C12 N9 -3.1(2) . . . . ?
C11 N8 N9 C12 1.8(2) . . . . ?
C7 C8 C9 C10 -6.8(3) . . . . ?
C12 N10 N11 C13 -1.97(19) . . . . ?
C12 N10 C11 N8 3.88(19) . . . . ?
C12 N10 C11 N14 -175.02(19) . . . . ?
C12 N12 C13 N11 1.0(2) . . . . ?
C12 N12 C13 N15 -179.92(17) . . . . ?
C8 C7 C6 N5 -179.61(15) . . . . ?
C8 C7 C6 C5 -2.2(3) . . . . ?
C13 N12 C12 N10 -2.1(2) . . . . ?
C13 N12 C12 N9 172.7(2) . . . . ?
C10 C5 C6 N5 173.63(16) . . . . ?
C10 C5 C6 C7 -3.6(3) . . . . ?
C3 C5 C6 N5 -7.8(3) . . . . ?
C3 C5 C6 C7 174.98(17) . . . . ?
C5 C10 C9 C8 0.2(3) . . . . ?
C5 C3 C2 N4 -6.0(3) . . . . ?
C5 C3 C2 N1 178.94(17) . . . . ?
C5 C3 C4 N3 4.0(3) . . . . ?
C5 C3 C4 N2 -178.41(17) . . . . ?
C6 C7 C8 N6 -173.76(16) . . . . ?
C6 C7 C8 C9 7.5(2) . . . . ?
C2 N1 N2 C4 0.8(2) . . . . ?
C2 C3 C5 C10 84.9(3) . . . . ?
C2 C3 C5 C6 -93.5(2) . . . . ?
C2 C3 C4 N3 -177.22(18) . . . . ?
C2 C3 C4 N2 0.3(2) . . . . ?
C9 C10 C5 C3 -173.80(17) . . . . ?
C9 C10 C5 C6 4.7(3) . . . . ?
C4 C3 C5 C10 -96.7(2) . . . . ?
C4 C3 C5 C6 84.9(3) . . . . ?
C4 C3 C2 N4 175.18(17) . . . . ?
C4 C3 C2 N1 0.2(2) . . . . ?
C1 N1 N2 C4 178.07(18) . . . . ?
C1 N1 C2 N4 7.3(3) . . . . ?
C1 N1 C2 C3 -177.5(2) . . . . ?
